data_7106431
loop_
_publ_author_name
'Dinabandhu Das'
'Tia Jacobs'
'Adam Pietraszako'
'L. J. Barbour'

_publ_section_title
;
 Anomalous thermal expansion of an organic crystal-implications for
 elucidating the mechanism of an enantiotropic phase transformation
;
_journal_name_full Chem.Commun.
_journal_page_first 6009
_journal_paper_doi 10.1039/c1cc10716j
_journal_volume 47
_journal_year 2011
_chemical_absolute_configuration syn
_chemical_formula_moiety 'C8 H10 O2'
_chemical_formula_sum 'C8 H10 O2'
_chemical_formula_weight 138.16
_chemical_melting_point 343
_chemical_name_systematic
;
(s,s)-3,5-Ocatadiyn-2,7-diol
;
_space_group_IT_number 19
_symmetry_cell_setting orthorhombic
_symmetry_space_group_name_Hall 'P 2ac 2ab'
_symmetry_space_group_name_H-M 'P 21 21 21'
_atom_sites_solution_hydrogens geom
_atom_sites_solution_primary direct
_atom_sites_solution_secondary difmap
_audit_creation_method SHELXL-97
_cell_angle_alpha 90.00
_cell_angle_beta 90.00
_cell_angle_gamma 90.00
_cell_formula_units_Z 4
_cell_length_a 4.1524(11)
_cell_length_b 11.963(3)
_cell_length_c 16.429(4)
_cell_measurement_reflns_used 953
_cell_measurement_temperature 255(2)
_cell_measurement_theta_max 20.25
_cell_measurement_theta_min 2.48
_cell_volume 816.1(4)
_computing_cell_refinement 'Bruker SMART APEX-II'
_computing_data_collection 'Bruker SMART APEX-II'
_computing_data_reduction 'Bruker SAINT '
_computing_molecular_graphics 'XSEED (Barbour 2001)'
_computing_structure_refinement 'SHELXL-97 (Sheldrick, 1997)'
_computing_structure_solution 'SHELXS-97 (Sheldrick, 1990)'
_diffrn_ambient_temperature 255(2)
_diffrn_measured_fraction_theta_full 1.000
_diffrn_measured_fraction_theta_max 0.977
_diffrn_measurement_device_type 'Bruker APEX-II CCD'
_diffrn_measurement_method '\f and \w scans'
_diffrn_radiation_monochromator graphite
_diffrn_radiation_source 'fine-focus sealed tube'
_diffrn_radiation_type MoK\a
_diffrn_radiation_wavelength 0.71073
_diffrn_reflns_av_R_equivalents 0.0355
_diffrn_reflns_av_sigmaI/netI 0.0459
_diffrn_reflns_limit_h_max 4
_diffrn_reflns_limit_h_min -5
_diffrn_reflns_limit_k_max 12
_diffrn_reflns_limit_k_min -15
_diffrn_reflns_limit_l_max 20
_diffrn_reflns_limit_l_min -20
_diffrn_reflns_number 4655
_diffrn_reflns_theta_full 25.00
_diffrn_reflns_theta_max 27.33
_diffrn_reflns_theta_min 2.11
_exptl_absorpt_coefficient_mu 0.080
_exptl_absorpt_correction_T_max 0.9952
_exptl_absorpt_correction_T_min 0.9725
_exptl_absorpt_correction_type multi-scan
_exptl_absorpt_process_details SADABS
_exptl_crystal_colour colorless
_exptl_crystal_density_diffrn 1.124
_exptl_crystal_density_method 'not measured'
_exptl_crystal_description needle
_exptl_crystal_F_000 296
_exptl_crystal_size_max 0.35
_exptl_crystal_size_mid 0.10
_exptl_crystal_size_min 0.06
_refine_diff_density_max 0.100
_refine_diff_density_min -0.162
_refine_diff_density_rms 0.032
_refine_ls_abs_structure_details 'Flack H D (1983), Acta Cryst. A39, 876-881'
_refine_ls_abs_structure_Flack -3(2)
_refine_ls_extinction_method none
_refine_ls_goodness_of_fit_ref 1.026
_refine_ls_hydrogen_treatment constr
_refine_ls_matrix_type full
_refine_ls_number_parameters 95
_refine_ls_number_reflns 1769
_refine_ls_number_restraints 0
_refine_ls_restrained_S_all 1.026
_refine_ls_R_factor_all 0.0789
_refine_ls_R_factor_gt 0.0463
_refine_ls_shift/su_max 0.000
_refine_ls_shift/su_mean 0.000
_refine_ls_structure_factor_coef Fsqd
_refine_ls_weighting_details 'calc w=1/[\s^2^(Fo^2^)+(0.0564P)^2^+0.0000P] where P=(Fo^2^+2Fc^2^)/3'
_refine_ls_weighting_scheme calc
_refine_ls_wR_factor_gt 0.1014
_refine_ls_wR_factor_ref 0.1197
_reflns_number_gt 1192
_reflns_number_total 1769
_reflns_threshold_expression >2sigma(I)
_cod_data_source_file c1cc10716j.txt
_cod_data_source_block LT_255k
_cod_depositor_comments
;
The following automatic conversions were performed:

'_chemical_melting_point' value '343K' was changed to '343' - the
value should be numeric and without a unit designator.

Automatic conversion script
Id: cif_fix_values 1673 2011-04-08 12:14:43Z adriana 
;
_cod_original_sg_symbol_H-M 'P2(1)2(1)2(1) '
_cod_database_code 7106431

loop_
_symmetry_equiv_pos_as_xyz
'x, y, z'
'-x+1/2, -y, z+1/2'
'x+1/2, -y+1/2, -z'
'-x, y+1/2, -z+1/2'

loop_
_atom_site_label
_atom_site_type_symbol
_atom_site_fract_x
_atom_site_fract_y
_atom_site_fract_z
_atom_site_U_iso_or_equiv
_atom_site_adp_type
_atom_site_occupancy
_atom_site_symmetry_multiplicity
_atom_site_calc_flag
_atom_site_refinement_flags
_atom_site_disorder_assembly
_atom_site_disorder_group
O1 O 0.0807(4) 0.60221(11) 0.00440(8) 0.0600(5) Uani 1 1 d . . .
O2 O -0.2748(4) 0.25727(13) -0.39131(8) 0.0557(4) Uani 1 1 d . . .
C4 C -0.0257(6) 0.38604(17) -0.12411(13) 0.0500(5) Uani 1 1 d . . .
C5 C -0.1707(6) 0.33834(17) -0.19145(12) 0.0503(6) Uani 1 1 d . . .
C7 C -0.4689(6) 0.24872(18) -0.31904(11) 0.0502(5) Uani 1 1 d . . .
H7 H -0.6710 0.2892 -0.3281 0.060 Uiso 1 1 calc R . .
C6 C -0.3003(6) 0.30017(16) -0.25017(12) 0.0485(5) Uani 1 1 d . . .
C3 C 0.0955(6) 0.43085(17) -0.06731(12) 0.0500(6) Uani 1 1 d . . .
C2 C 0.2341(6) 0.49545(17) 0.00059(12) 0.0534(5) Uani 1 1 d . . .
H2 H 0.4649 0.5062 -0.0092 0.064 Uiso 1 1 calc R . .
C8 C -0.5460(7) 0.12799(19) -0.30269(13) 0.0616(7) Uani 1 1 d . . .
H8A H -0.6567 0.0969 -0.3487 0.092 Uiso 1 1 calc R . .
H8B H -0.6806 0.1226 -0.2553 0.092 Uiso 1 1 calc R . .
H8C H -0.3498 0.0874 -0.2936 0.092 Uiso 1 1 calc R . .
C1 C 0.1888(8) 0.4385(2) 0.08226(13) 0.0773(8) Uani 1 1 d . . .
H1A H 0.2784 0.4845 0.1245 0.116 Uiso 1 1 calc R . .
H1B H 0.2960 0.3674 0.0818 0.116 Uiso 1 1 calc R . .
H1C H -0.0369 0.4276 0.0922 0.116 Uiso 1 1 calc R . .
H10 H -0.3889 0.3141 -0.4279 0.115(11) Uiso 1 1 d R . .
H20 H 0.1550 0.6532 -0.0393 0.105(10) Uiso 1 1 d R . .

loop_
_atom_site_aniso_label
_atom_site_aniso_U_11
_atom_site_aniso_U_22
_atom_site_aniso_U_33
_atom_site_aniso_U_23
_atom_site_aniso_U_13
_atom_site_aniso_U_12
O1 0.0814(12) 0.0473(8) 0.0513(8) -0.0072(7) 0.0118(8) -0.0004(8)
O2 0.0622(10) 0.0596(9) 0.0454(7) 0.0028(7) 0.0013(7) 0.0065(8)
C4 0.0576(14) 0.0416(11) 0.0507(11) -0.0039(9) 0.0044(11) 0.0032(11)
C5 0.0563(15) 0.0430(11) 0.0515(12) -0.0025(9) 0.0073(11) 0.0012(11)
C7 0.0469(13) 0.0546(12) 0.0491(11) 0.0000(10) -0.0004(10) 0.0058(12)
C6 0.0505(13) 0.0440(11) 0.0511(12) -0.0027(9) 0.0049(11) 0.0032(11)
C3 0.0532(14) 0.0434(12) 0.0533(12) -0.0018(9) 0.0040(10) 0.0037(11)
C2 0.0538(13) 0.0548(12) 0.0516(12) -0.0063(9) -0.0007(12) 0.0010(11)
C8 0.0664(17) 0.0579(14) 0.0606(14) -0.0043(10) -0.0008(12) -0.0126(12)
C1 0.094(2) 0.0802(18) 0.0580(13) 0.0093(12) -0.0094(14) 0.0000(18)

loop_
_atom_type_symbol
_atom_type_description
_atom_type_scat_dispersion_real
_atom_type_scat_dispersion_imag
_atom_type_scat_source
C C 0.0033 0.0016 'International Tables Vol C Tables 4.2.6.8 and 6.1.1.4'
H H 0.0000 0.0000 'International Tables Vol C Tables 4.2.6.8 and 6.1.1.4'
O O 0.0106 0.0060 'International Tables Vol C Tables 4.2.6.8 and 6.1.1.4'

loop_
_geom_angle_atom_site_label_1
_geom_angle_atom_site_label_2
_geom_angle_atom_site_label_3
_geom_angle
_geom_angle_site_symmetry_1
_geom_angle_site_symmetry_3
_geom_angle_publ_flag
C2 O1 H20 112.3 . . ?
C7 O2 H10 105.8 . . ?
C3 C4 C5 177.5(2) . . ?
C6 C5 C4 178.0(2) . . ?
O2 C7 C6 109.84(18) . . ?
O2 C7 C8 109.57(17) . . ?
C6 C7 C8 111.54(18) . . ?
O2 C7 H7 108.6 . . ?
C6 C7 H7 108.6 . . ?
C8 C7 H7 108.6 . . ?
C5 C6 C7 176.6(2) . . ?
C4 C3 C2 175.1(2) . . ?
O1 C2 C3 109.12(18) . . ?
O1 C2 C1 107.89(17) . . ?
C3 C2 C1 112.68(19) . . ?
O1 C2 H2 109.0 . . ?
C3 C2 H2 109.0 . . ?
C1 C2 H2 109.0 . . ?
C7 C8 H8A 109.5 . . ?
C7 C8 H8B 109.5 . . ?
H8A C8 H8B 109.5 . . ?
C7 C8 H8C 109.5 . . ?
H8A C8 H8C 109.5 . . ?
H8B C8 H8C 109.5 . . ?
C2 C1 H1A 109.5 . . ?
C2 C1 H1B 109.5 . . ?
H1A C1 H1B 109.5 . . ?
C2 C1 H1C 109.5 . . ?
H1A C1 H1C 109.5 . . ?
H1B C1 H1C 109.5 . . ?

loop_
_geom_bond_atom_site_label_1
_geom_bond_atom_site_label_2
_geom_bond_distance
_geom_bond_site_symmetry_2
_geom_bond_publ_flag
O1 C2 1.429(3) . ?
O1 H20 0.9908 . ?
O2 C7 1.439(2) . ?
O2 H10 1.0241 . ?
C4 C3 1.188(3) . ?
C4 C5 1.383(3) . ?
C5 C6 1.195(3) . ?
C7 C6 1.466(3) . ?
C7 C8 1.504(3) . ?
C7 H7 0.9800 . ?
C3 C2 1.474(3) . ?
C2 C1 1.516(3) . ?
C2 H2 0.9800 . ?
C8 H8A 0.9600 . ?
C8 H8B 0.9600 . ?
C8 H8C 0.9600 . ?
C1 H1A 0.9600 . ?
C1 H1B 0.9600 . ?
C1 H1C 0.9600 . ?

loop_
_cod_related_entry_id
_cod_related_entry_database
_cod_related_entry_code
1 ChemSpider 26668939
